data_4512792
loop_
_publ_author_name
'Saraswatula, Viswanadha G.'
'Saha, Binoy K.'

_publ_section_title
;
 Modulation of Thermal Expansion by Guests and Polymorphism in a Hydrogen
 Bonded Host
;
_journal_issue 2
_journal_name_full 'Crystal Growth &amp; Design'
_journal_page_first 593
_journal_paper_doi 10.1021/cg501178f
_journal_volume 15
_journal_year 2015
_chemical_formula_moiety 'C30 H28 O4, 2(C7 H8 O)'
_chemical_formula_sum 'C44 H44 O6'
_chemical_formula_weight 668.79
_chemical_name_common 1-oc-1D-165K
_chemical_name_systematic
;
 1,1,4,4-tetrakis(4-hydroxyphenyl)cyclohexane, 2-methylphenol 
;
_space_group_crystal_system triclinic
_space_group_IT_number 2
_space_group_name_Hall '-P 1'
_space_group_name_H-M_alt 'P -1'
_symmetry_space_group_name_Hall '-P 1'
_symmetry_space_group_name_H-M 'P -1'
_atom_sites_solution_hydrogens geom
_atom_sites_solution_primary direct
_atom_sites_solution_secondary difmap
_audit_creation_date 2014-04-14
_audit_creation_method
;
Olex2 1.2
(compiled 2013.11.15 svn.r2834 for OlexSys, GUI svn.r4720)
;
_cell_angle_alpha 112.454(9)
_cell_angle_beta 117.403(9)
_cell_angle_gamma 95.683(7)
_cell_formula_units_Z 1
_cell_length_a 10.0433(8)
_cell_length_b 10.3060(10)
_cell_length_c 10.8398(11)
_cell_measurement_reflns_used 2303
_cell_measurement_temperature 165(2)
_cell_measurement_theta_max 29.2205
_cell_measurement_theta_min 3.7661
_cell_volume 867.4(2)
_computing_cell_refinement
;
CrysAlisPro, Agilent Technologies,
Version 1.171.36.21 (release 14-08-2012 CrysAlis171 .NET)
(compiled Sep 14 2012,17:21:16)
;
_computing_data_collection
;
CrysAlisPro, Agilent Technologies,
Version 1.171.36.21 (release 14-08-2012 CrysAlis171 .NET)
(compiled Sep 14 2012,17:21:16)
;
_computing_data_reduction
;
CrysAlisPro, Agilent Technologies,
Version 1.171.36.21 (release 14-08-2012 CrysAlis171 .NET)
(compiled Sep 14 2012,17:21:16)
;
_computing_molecular_graphics 'Olex2 (Dolomanov et al., 2009)'
_computing_publication_material 'Olex2 (Dolomanov et al., 2009)'
_computing_structure_refinement 'ShelXL (Sheldrick, 2008)'
_computing_structure_solution 'ShelXS (Sheldrick, 2008)'
_diffrn_ambient_temperature 165(2)
_diffrn_measured_fraction_theta_full 0.991
_diffrn_measured_fraction_theta_max 0.843
_diffrn_measurement_device_type 'Xcalibur, Eos'
_diffrn_measurement_method '\w scans'
_diffrn_radiation_monochromator graphite
_diffrn_radiation_type MoK\a
_diffrn_radiation_wavelength 0.71073
_diffrn_reflns_av_R_equivalents 0.0322
_diffrn_reflns_av_unetI/netI 0.0532
_diffrn_reflns_limit_h_max 12
_diffrn_reflns_limit_h_min -13
_diffrn_reflns_limit_k_max 14
_diffrn_reflns_limit_k_min -12
_diffrn_reflns_limit_l_max 14
_diffrn_reflns_limit_l_min -14
_diffrn_reflns_number 8212
_diffrn_reflns_theta_full 25.00
_diffrn_reflns_theta_max 29.29
_diffrn_reflns_theta_min 3.77
_diffrn_source 'fine-focus sealed tube'
_exptl_absorpt_coefficient_mu 0.084
_exptl_absorpt_correction_T_max 0.9793
_exptl_absorpt_correction_T_min 0.9632
_exptl_absorpt_correction_type multi-scan
_exptl_absorpt_process_details
;
CrysAlisPro, Agilent Technologies,
Version 1.171.36.21 (release 14-08-2012 CrysAlis171 .NET)
(compiled Sep 14 2012,17:21:16)
Empirical absorption correction using spherical harmonics,
 implemented in SCALE3 ABSPACK scaling algorithm.
;
_exptl_crystal_colour colourless
_exptl_crystal_density_diffrn 1.280
_exptl_crystal_density_method 'not measured'
_exptl_crystal_description block
_exptl_crystal_F_000 356
_exptl_crystal_size_max 0.45
_exptl_crystal_size_mid 0.4
_exptl_crystal_size_min 0.25
_refine_diff_density_max 0.370
_refine_diff_density_min -0.271
_refine_diff_density_rms 0.047
_refine_ls_extinction_method none
_refine_ls_goodness_of_fit_ref 1.037
_refine_ls_hydrogen_treatment constr
_refine_ls_matrix_type full
_refine_ls_number_parameters 231
_refine_ls_number_reflns 3982
_refine_ls_number_restraints 0
_refine_ls_restrained_S_all 1.037
_refine_ls_R_factor_all 0.0797
_refine_ls_R_factor_gt 0.0533
_refine_ls_shift/su_max 0.000
_refine_ls_shift/su_mean 0.000
_refine_ls_structure_factor_coef Fsqd
_refine_ls_weighting_details 'calc w=1/[\s^2^(Fo^2^)+(0.0545P)^2^+0.2267P] where P=(Fo^2^+2Fc^2^)/3'
_refine_ls_weighting_scheme calc
_refine_ls_wR_factor_gt 0.1204
_refine_ls_wR_factor_ref 0.1347
_reflns_number_gt 2835
_reflns_number_total 3982
_reflns_threshold_expression >2sigma(I)
_cod_data_source_file 1-oc-1D-combined.cif
_cod_data_source_block 1-oc-1d-165k
_cod_original_cell_volume 867.40(14)
_cod_database_code 4512792
_olex2_refinement_description
;
1. Fixed Uiso
 At 1.2 times of:
  All C(H) groups, All C(H,H) groups
 At 1.5 times of:
  All C(H,H,H) groups, All O(H) groups
2. Others
 Sof(O3)=Sof(H3)=Sof(C16)=Sof(C21)=Sof(H21)=Sof(C17)=Sof(C22)=Sof(H22A)=
 Sof(H22B)=Sof(H22C)=Sof(C18)=Sof(H18)=Sof(C19)=Sof(H19)=Sof(C20)=Sof(H20)=
 FVAR(1)
3.a Secondary CH2 refined with riding coordinates:
 C1(H1A,H1B), C3(H3A,H3B)
3.b Aromatic/amide H refined with riding coordinates:
 C8(H8), C5(H5), C6(H6), C12(H12), C15(H15), C14(H14), C9(H9), C11(H11),
 C21(H21), C18(H18), C19(H19), C20(H20)
3.c Idealised Me refined as rotating group:
 C22(H22A,H22B,H22C)
3.d Idealised tetrahedral OH refined as rotating group:
 O1(H1), O2(H2), O3(H3)
;

loop_
_space_group_symop_id
_space_group_symop_operation_xyz
1 'x, y, z'
2 '-x, -y, -z'

loop_
_atom_site_label
_atom_site_type_symbol
_atom_site_fract_x
_atom_site_fract_y
_atom_site_fract_z
_atom_site_U_iso_or_equiv
_atom_site_adp_type
_atom_site_occupancy
_atom_site_symmetry_multiplicity
_atom_site_calc_flag
_atom_site_refinement_flags_posn
O1 O 1.30008(14) 0.75970(14) 1.24606(13) 0.0296(3) Uani 1 1 d .
H1 H 1.2376 0.7792 1.2762 0.044 Uiso 1 1 calc GR
O2 O 0.63060(15) -0.15946(14) 0.44510(15) 0.0314(3) Uani 1 1 d .
H2 H 0.5314 -0.1808 0.3912 0.047 Uiso 1 1 calc GR
C2 C 0.95799(18) 0.40692(18) 0.56804(18) 0.0177(3) Uani 1 1 d .
C8 C 1.2966(2) 0.6259(2) 1.0122(2) 0.0267(4) Uani 1 1 d .
H8 H 1.4080 0.6471 1.0764 0.032 Uiso 1 1 calc R
C1 C 1.06586(19) 0.38095(18) 0.50116(19) 0.0190(3) Uani 1 1 d .
H1A H 1.1448 0.3412 0.5576 0.023 Uiso 1 1 calc R
H1B H 0.9996 0.3049 0.3875 0.023 Uiso 1 1 calc R
O3 O 0.6743(2) 0.71396(16) 0.64567(17) 0.0392(4) Uani 0.934(3) 1 d .
H3 H 0.6831 0.7714 0.6098 0.059 Uiso 0.934(3) 1 calc GR
C4 C 1.05369(18) 0.50904(17) 0.74981(18) 0.0179(3) Uani 1 1 d .
C5 C 0.97459(19) 0.56768(18) 0.82416(19) 0.0216(4) Uani 1 1 d .
H5 H 0.8638 0.5497 0.7605 0.026 Uiso 1 1 calc R
C6 C 1.0530(2) 0.65144(19) 0.9882(2) 0.0236(4) Uani 1 1 d .
H6 H 0.9963 0.6893 1.0356 0.028 Uiso 1 1 calc R
C10 C 0.86470(18) 0.25576(18) 0.53214(18) 0.0189(3) Uani 1 1 d .
C12 C 0.6203(2) 0.0504(2) 0.3949(2) 0.0251(4) Uani 1 1 d .
H12 H 0.5083 0.0070 0.3219 0.030 Uiso 1 1 calc R
C3 C 0.84590(19) 0.47770(18) 0.48231(19) 0.0191(3) Uani 1 1 d .
H3A H 0.7746 0.4039 0.3682 0.023 Uiso 1 1 calc R
H3B H 0.7786 0.5021 0.5259 0.023 Uiso 1 1 calc R
C15 C 0.94539(19) 0.17834(19) 0.6065(2) 0.0226(4) Uani 1 1 d .
H15 H 1.0573 0.2216 0.6801 0.027 Uiso 1 1 calc R
C14 C 0.8675(2) 0.04065(19) 0.5764(2) 0.0248(4) Uani 1 1 d .
H14 H 0.9258 -0.0093 0.6283 0.030 Uiso 1 1 calc R
C7 C 1.21434(19) 0.67922(18) 1.08172(19) 0.0213(4) Uani 1 1 d .
C9 C 1.2164(2) 0.5410(2) 0.8480(2) 0.0246(4) Uani 1 1 d .
H9 H 1.2742 0.5038 0.8016 0.030 Uiso 1 1 calc R
C13 C 0.7036(2) -0.02374(18) 0.4698(2) 0.0230(4) Uani 1 1 d .
C11 C 0.70006(19) 0.18775(19) 0.4261(2) 0.0228(4) Uani 1 1 d .
H11 H 0.6410 0.2372 0.3739 0.027 Uiso 1 1 calc R
C16 C 0.7015(2) 0.7954(2) 0.7943(2) 0.0273(5) Uani 0.934(3) 1 d .
C21 C 0.7771(3) 0.9463(2) 0.8825(3) 0.0355(5) Uani 0.934(3) 1 d .
H21 H 0.8125 0.9985 0.8415 0.043 Uiso 0.934(3) 1 calc R
C17 C 0.6472(2) 0.7133(2) 0.8500(2) 0.0292(5) Uani 0.934(3) 1 d .
C22 C 0.5658(2) 0.5498(2) 0.7510(3) 0.0377(6) Uani 0.934(3) 1 d .
H22A H 0.4973 0.5244 0.6395 0.056 Uiso 0.934(3) 1 calc GR
H22B H 0.5008 0.5171 0.7857 0.056 Uiso 0.934(3) 1 calc GR
H22C H 0.6454 0.4997 0.7624 0.056 Uiso 0.934(3) 1 calc GR
C18 C 0.6752(3) 0.7942(3) 1.0011(3) 0.0392(6) Uani 0.934(3) 1 d .
H18 H 0.6413 0.7425 1.0432 0.047 Uiso 0.934(3) 1 calc R
C19 C 0.7500(3) 0.9458(3) 1.0915(3) 0.0515(7) Uani 0.934(3) 1 d .
H19 H 0.7657 0.9969 1.1935 0.062 Uiso 0.934(3) 1 calc R
C20 C 0.8022(3) 1.0242(3) 1.0345(3) 0.0465(6) Uani 0.934(3) 1 d .
H20 H 0.8542 1.1290 1.0967 0.056 Uiso 0.934(3) 1 calc R

loop_
_atom_site_aniso_label
_atom_site_aniso_U_11
_atom_site_aniso_U_22
_atom_site_aniso_U_33
_atom_site_aniso_U_23
_atom_site_aniso_U_13
_atom_site_aniso_U_12
O1 0.0295(7) 0.0320(7) 0.0163(6) 0.0051(6) 0.0115(5) 0.0021(6)
O2 0.0287(7) 0.0241(7) 0.0323(7) 0.0146(6) 0.0109(6) 0.0016(5)
C2 0.0176(8) 0.0197(8) 0.0156(8) 0.0085(7) 0.0089(7) 0.0063(6)
C8 0.0188(8) 0.0375(11) 0.0199(9) 0.0138(8) 0.0086(7) 0.0058(7)
C1 0.0226(8) 0.0191(8) 0.0176(8) 0.0088(7) 0.0121(7) 0.0085(6)
O3 0.0628(11) 0.0287(8) 0.0353(9) 0.0180(7) 0.0302(8) 0.0194(7)
C4 0.0194(8) 0.0185(8) 0.0171(8) 0.0094(7) 0.0105(7) 0.0049(6)
C5 0.0173(8) 0.0238(9) 0.0200(8) 0.0090(7) 0.0093(7) 0.0050(7)
C6 0.0266(9) 0.0237(9) 0.0224(9) 0.0091(7) 0.0165(8) 0.0080(7)
C10 0.0202(8) 0.0203(8) 0.0165(8) 0.0080(7) 0.0111(7) 0.0058(6)
C12 0.0206(8) 0.0259(9) 0.0215(9) 0.0107(8) 0.0079(7) 0.0025(7)
C3 0.0188(8) 0.0223(8) 0.0169(8) 0.0094(7) 0.0103(7) 0.0070(6)
C15 0.0198(8) 0.0241(9) 0.0220(9) 0.0108(7) 0.0104(7) 0.0071(7)
C14 0.0269(9) 0.0248(9) 0.0249(9) 0.0139(8) 0.0133(8) 0.0119(7)
C7 0.0251(9) 0.0198(9) 0.0152(8) 0.0078(7) 0.0099(7) 0.0020(7)
C9 0.0226(9) 0.0334(10) 0.0209(9) 0.0124(8) 0.0143(7) 0.0104(7)
C13 0.0290(9) 0.0185(8) 0.0203(8) 0.0072(7) 0.0147(7) 0.0051(7)
C11 0.0218(8) 0.0253(9) 0.0200(8) 0.0121(7) 0.0096(7) 0.0069(7)
C16 0.0276(10) 0.0344(11) 0.0259(10) 0.0189(9) 0.0143(8) 0.0163(8)
C21 0.0415(12) 0.0286(11) 0.0371(12) 0.0181(10) 0.0202(10) 0.0108(9)
C17 0.0232(10) 0.0358(12) 0.0301(11) 0.0185(9) 0.0129(9) 0.0139(8)
C22 0.0268(11) 0.0425(13) 0.0512(14) 0.0297(12) 0.0204(10) 0.0133(9)
C18 0.0378(12) 0.0522(15) 0.0397(13) 0.0275(12) 0.0252(11) 0.0157(11)
C19 0.0626(16) 0.0580(17) 0.0335(13) 0.0172(12) 0.0300(13) 0.0187(13)
C20 0.0559(15) 0.0380(14) 0.0386(13) 0.0163(11) 0.0233(12) 0.0121(11)

loop_
_atom_type_symbol
_atom_type_description
_atom_type_scat_dispersion_real
_atom_type_scat_dispersion_imag
_atom_type_scat_source
C C 0.0033 0.0016 'International Tables Vol C Tables 4.2.6.8 and 6.1.1.4'
H H 0.0000 0.0000 'International Tables Vol C Tables 4.2.6.8 and 6.1.1.4'
O O 0.0106 0.0060 'International Tables Vol C Tables 4.2.6.8 and 6.1.1.4'

loop_
_geom_angle_atom_site_label_1
_geom_angle_atom_site_label_2
_geom_angle_atom_site_label_3
_geom_angle
_geom_angle_site_symmetry_1
C7 O1 H1 109.5 .
C13 O2 H2 109.5 .
C4 C2 C1 112.73(13) .
C10 C2 C1 108.66(13) .
C10 C2 C4 107.38(12) .
C10 C2 C3 111.57(12) .
C3 C2 C1 105.89(12) .
C3 C2 C4 110.66(13) .
C7 C8 H8 120.0 .
C7 C8 C9 119.96(15) .
C9 C8 H8 120.0 .
C2 C1 H1A 108.9 .
C2 C1 H1B 108.9 .
H1A C1 H1B 107.7 .
C3 C1 C2 113.24(13) 2_766
C3 C1 H1A 108.9 2_766
C3 C1 H1B 108.9 2_766
C16 O3 H3 109.5 .
C5 C4 C2 119.70(14) .
C9 C4 C2 123.42(14) .
C9 C4 C5 116.79(15) .
C4 C5 H5 119.0 .
C6 C5 C4 122.02(15) .
C6 C5 H5 119.0 .
C5 C6 H6 120.3 .
C7 C6 C5 119.44(16) .
C7 C6 H6 120.3 .
C15 C10 C2 119.91(14) .
C11 C10 C2 123.55(14) .
C11 C10 C15 116.53(15) .
C13 C12 H12 119.9 .
C13 C12 C11 120.15(16) .
C11 C12 H12 119.9 .
C2 C3 H3A 108.9 .
C2 C3 H3B 108.9 .
C1 C3 C2 113.37(13) 2_766
C1 C3 H3A 108.9 2_766
C1 C3 H3B 108.9 2_766
H3A C3 H3B 107.7 .
C10 C15 H15 118.9 .
C14 C15 C10 122.25(15) .
C14 C15 H15 118.9 .
C15 C14 H14 120.2 .
C15 C14 C13 119.59(15) .
C13 C14 H14 120.2 .
C8 C7 O1 117.23(15) .
C8 C7 C6 120.04(15) .
C6 C7 O1 122.72(15) .
C8 C9 C4 121.73(16) .
C8 C9 H9 119.1 .
C4 C9 H9 119.1 .
O2 C13 C12 122.74(15) .
O2 C13 C14 117.74(15) .
C12 C13 C14 119.51(16) .
C10 C11 H11 119.0 .
C12 C11 C10 121.96(16) .
C12 C11 H11 119.0 .
O3 C16 C17 115.66(18) .
C21 C16 O3 122.15(18) .
C21 C16 C17 122.19(19) .
C16 C21 H21 120.1 .
C16 C21 C20 119.8(2) .
C20 C21 H21 120.1 .
C16 C17 C22 120.66(19) .
C18 C17 C16 116.27(19) .
C18 C17 C22 123.07(19) .
C17 C22 H22A 109.5 .
C17 C22 H22B 109.5 .
C17 C22 H22C 109.5 .
H22A C22 H22B 109.5 .
H22A C22 H22C 109.5 .
H22B C22 H22C 109.5 .
C17 C18 H18 118.7 .
C19 C18 C17 122.6(2) .
C19 C18 H18 118.7 .
C18 C19 H19 119.9 .
C18 C19 C20 120.2(2) .
C20 C19 H19 119.9 .
C21 C20 H20 120.5 .
C19 C20 C21 119.0(2) .
C19 C20 H20 120.5 .

loop_
_geom_bond_atom_site_label_1
_geom_bond_atom_site_label_2
_geom_bond_distance
_geom_bond_site_symmetry_2
O1 H1 0.8400 .
O1 C7 1.3859(19) .
O2 H2 0.8400 .
O2 C13 1.377(2) .
C2 C1 1.550(2) .
C2 C4 1.545(2) .
C2 C10 1.539(2) .
C2 C3 1.543(2) .
C8 H8 0.9500 .
C8 C7 1.378(2) .
C8 C9 1.391(2) .
C1 H1A 0.9900 .
C1 H1B 0.9900 .
C1 C3 1.529(2) 2_766
O3 H3 0.8400 .
O3 C16 1.375(2) .
C4 C5 1.399(2) .
C4 C9 1.392(2) .
C5 H5 0.9500 .
C5 C6 1.390(2) .
C6 H6 0.9500 .
C6 C7 1.382(2) .
C10 C15 1.400(2) .
C10 C11 1.397(2) .
C12 H12 0.9500 .
C12 C13 1.385(2) .
C12 C11 1.386(2) .
C3 C1 1.529(2) 2_766
C3 H3A 0.9900 .
C3 H3B 0.9900 .
C15 H15 0.9500 .
C15 C14 1.387(2) .
C14 H14 0.9500 .
C14 C13 1.390(2) .
C9 H9 0.9500 .
C11 H11 0.9500 .
C16 C21 1.368(3) .
C16 C17 1.407(3) .
C21 H21 0.9500 .
C21 C20 1.411(3) .
C17 C22 1.482(3) .
C17 C18 1.394(3) .
C22 H22A 0.9800 .
C22 H22B 0.9800 .
C22 H22C 0.9800 .
C18 H18 0.9500 .
C18 C19 1.374(3) .
C19 H19 0.9500 .
C19 C20 1.380(3) .
C20 H20 0.9500 .

loop_
_geom_torsion_atom_site_label_1
_geom_torsion_atom_site_label_2
_geom_torsion_atom_site_label_3
_geom_torsion_atom_site_label_4
_geom_torsion
_geom_torsion_site_symmetry_4
C2 C4 C5 C6 175.39(15) .
C2 C4 C9 C8 -175.91(16) .
C2 C10 C15 C14 -178.90(15) .
C2 C10 C11 C12 178.99(15) .
C1 C2 C4 C5 167.16(14) .
C1 C2 C4 C9 -16.5(2) .
C1 C2 C10 C15 67.20(18) .
C1 C2 C10 C11 -112.21(17) .
C1 C2 C3 C1 -55.26(18) 2_766
O3 C16 C21 C20 -179.84(19) .
O3 C16 C17 C22 -0.2(3) .
O3 C16 C17 C18 179.45(17) .
C4 C2 C1 C3 -65.95(17) 2_766
C4 C2 C10 C15 -55.01(19) .
C4 C2 C10 C11 125.58(16) .
C4 C2 C3 C1 67.20(17) 2_766
C4 C5 C6 C7 0.5(3) .
C5 C4 C9 C8 0.6(2) .
C5 C6 C7 O1 -178.93(15) .
C5 C6 C7 C8 0.9(2) .
C10 C2 C1 C3 175.14(12) 2_766
C10 C2 C4 C5 -73.20(18) .
C10 C2 C4 C9 103.19(17) .
C10 C2 C3 C1 -173.30(13) 2_766
C10 C15 C14 C13 -0.4(3) .
C3 C2 C1 C3 55.17(18) 2_766
C3 C2 C4 C5 48.79(19) .
C3 C2 C4 C9 -134.83(16) .
C3 C2 C10 C15 -176.43(14) .
C3 C2 C10 C11 4.2(2) .
C15 C10 C11 C12 -0.4(2) .
C15 C14 C13 O2 -179.07(15) .
C15 C14 C13 C12 0.1(3) .
C7 C8 C9 C4 0.8(3) .
C9 C8 C7 O1 178.30(15) .
C9 C8 C7 C6 -1.6(3) .
C9 C4 C5 C6 -1.2(2) .
C13 C12 C11 C10 0.2(3) .
C11 C10 C15 C14 0.5(2) .
C11 C12 C13 O2 179.13(16) .
C11 C12 C13 C14 0.0(3) .
C16 C21 C20 C19 0.1(3) .
C16 C17 C18 C19 0.7(3) .
C21 C16 C17 C22 179.98(18) .
C21 C16 C17 C18 -0.3(3) .
C17 C16 C21 C20 -0.1(3) .
C17 C18 C19 C20 -0.7(4) .
C22 C17 C18 C19 -179.6(2) .
C18 C19 C20 C21 0.2(4) .
